data_7054747
loop_
_publ_author_name
'Adamczyk-Wo\'zniak, Agnieszka'
'Czerwi\'nska, Karolina'
'Madura, Izabela D.'
'Matuszewska, Alicja'
'Sporzy\'nski, Andrzej'
'\.Zubrowska-Zembrzuska, Anna'

_publ_section_title
;
 Piperazine derivatives of boronic acids -- potential bifunctional
 biologically active compounds
;
_journal_issue 6
_journal_name_full 'New J. Chem.'
_journal_page_first 4308
_journal_paper_doi 10.1039/C5NJ00084J
_journal_volume 39
_journal_year 2015
_chemical_formula_moiety 'C17 H21 B N2 O2'
_chemical_formula_sum 'C17 H21 B N2 O2'
_chemical_formula_weight 296.17
_chemical_name_systematic
;
2-((4-phenylpiperazin-1-yl)methyl)phenylboronic acid 
;
_space_group_crystal_system monoclinic
_space_group_IT_number 14
_space_group_name_Hall '-P 2ybc'
_space_group_name_H-M_alt 'P 1 21/c 1'
_symmetry_space_group_name_Hall '-P 2ybc'
_symmetry_space_group_name_H-M 'P 1 21/c 1'
_atom_sites_solution_hydrogens geom
_atom_sites_solution_primary direct
_atom_sites_solution_secondary difmap
_audit_creation_method
;
Olex2 1.2-beta
(compiled 2013.12.10 svn.r2850 for OlexSys, GUI svn.r4736)
;
_audit_update_record
;
2014-12-17 deposited with the CCDC.
2015-03-17 downloaded from the CCDC.
;
_cell_angle_alpha 90.00
_cell_angle_beta 108.6467(14)
_cell_angle_gamma 90.00
_cell_formula_units_Z 4
_cell_length_a 13.3088(2)
_cell_length_b 6.01200(10)
_cell_length_c 19.8330(2)
_cell_measurement_reflns_used 27518
_cell_measurement_temperature 100(2)
_cell_measurement_theta_max 29.4903
_cell_measurement_theta_min 3.2224
_cell_volume 1503.59(4)
_computing_cell_refinement
;
CrysAlisPro, Agilent Technologies,
Version 1.171.36.28 (release 01-02-2013 CrysAlis171 .NET)
(compiled Feb  1 2013,16:14:44)
;
_computing_data_collection
;
CrysAlisPro, Agilent Technologies,
Version 1.171.36.28 (release 01-02-2013 CrysAlis171 .NET)
(compiled Feb  1 2013,16:14:44)
;
_computing_data_reduction
;
CrysAlisPro, Agilent Technologies,
Version 1.171.36.28 (release 01-02-2013 CrysAlis171 .NET)
(compiled Feb  1 2013,16:14:44)
;
_computing_molecular_graphics
;
K. Brandenburg Diamond - Crystal and Molecular Structure Visualization,
Version  3.2i; Crystal Impact GbR: Bonn, Germany.
Ortep-3 for Windows: L. J. Farrugia, J. Appl. Cryst (1997), 30, 565
;
_computing_publication_material
;
O. V. Dolomanov, L. J. Bourhis, R. J. Gildea, J. A. K. Howard and H. Puschmann,
OLEX2: a complete structure solution, refinement and analysis program.
J. Appl. Cryst. (2009). 42, 339-341.
L. Spek Single-crystal structure validation with the program PLATON J. Appl.
Crystallogr. 36 (2003) 7-13.
;
_computing_structure_refinement
;
SHELX, G.M. Sheldrick, Acta Cryst.
(2008). A64, 112-122
;
_computing_structure_solution
;
SHELX, G.M. Sheldrick, Acta Cryst.
(2008). A64, 112-122
;
_diffrn_ambient_temperature 100
_diffrn_detector_area_resol_mean 10.3347
_diffrn_measured_fraction_theta_full 0.998
_diffrn_measured_fraction_theta_max 0.998
_diffrn_measurement_details
;
  1 omega  -89.00  -50.00   1.0000   20.0000
omega____ theta____ kappa____ phi______ omega'___ theta'___ frames
    -      -11.5933  155.0000  -87.0000    0.0000    0.0000 39

  2 omega  -86.00  -33.00   1.0000   20.0000
omega____ theta____ kappa____ phi______ omega'___ theta'___ frames
    -      -11.5933  -45.0000  270.0000    0.0000    0.0000 53

  3 omega  -71.00  -33.00   1.0000   20.0000
omega____ theta____ kappa____ phi______ omega'___ theta'___ frames
    -      -11.5933  128.0000  164.0000    0.0000    0.0000 38

  4 omega  -37.00   16.00   1.0000   20.0000
omega____ theta____ kappa____ phi______ omega'___ theta'___ frames
    -      -11.5933  -45.0000  150.0000    0.0000    0.0000 53

  5 omega  -87.00  -48.00   1.0000   20.0000
omega____ theta____ kappa____ phi______ omega'___ theta'___ frames
    -      -11.5933  153.0000   58.0000    0.0000    0.0000 39

  6 omega  -83.00  -11.00   1.0000   20.0000
omega____ theta____ kappa____ phi______ omega'___ theta'___ frames
    -      -11.5933  147.0000    2.0000    0.0000    0.0000 72

  7 omega  -39.00   63.00   1.0000   20.0000
omega____ theta____ kappa____ phi______ omega'___ theta'___ frames
    -      -11.5933   45.0000  210.0000    0.0000    0.0000 102

  8 omega  -45.00   13.00   1.0000   20.0000
omega____ theta____ kappa____ phi______ omega'___ theta'___ frames
    -      -11.5933   77.0000    0.0000    0.0000    0.0000 58

  9 omega  -22.00   37.00   1.0000   20.0000
omega____ theta____ kappa____ phi______ omega'___ theta'___ frames
    -       11.9058   77.0000   30.0000    0.0000    0.0000 59

 10 omega  -14.00   39.00   1.0000   20.0000
omega____ theta____ kappa____ phi______ omega'___ theta'___ frames
    -       11.9058  -45.0000  300.0000    0.0000    0.0000 53

 11 omega  -63.00  -28.00   1.0000   20.0000
omega____ theta____ kappa____ phi______ omega'___ theta'___ frames
    -       11.9058  -45.0000   90.0000    0.0000    0.0000 35

 12 omega  -14.00   39.00   1.0000   20.0000
omega____ theta____ kappa____ phi______ omega'___ theta'___ frames
    -       11.9058  -45.0000  240.0000    0.0000    0.0000 53

 13 omega  -10.00   90.00   1.0000   20.0000
omega____ theta____ kappa____ phi______ omega'___ theta'___ frames
    -       11.9058   77.0000   90.0000    0.0000    0.0000 100

 14 omega   37.00   87.00   1.0000   20.0000
omega____ theta____ kappa____ phi______ omega'___ theta'___ frames
    -       11.9058   45.0000  180.0000    0.0000    0.0000 50

 15 omega  -32.00   46.00   1.0000   20.0000
omega____ theta____ kappa____ phi______ omega'___ theta'___ frames
    -       11.9058  -77.0000  300.0000    0.0000    0.0000 78

 16 omega   34.00   87.00   1.0000   20.0000
omega____ theta____ kappa____ phi______ omega'___ theta'___ frames
    -       11.9058   45.0000  240.0000    0.0000    0.0000 53
;
_diffrn_orient_matrix_UB_11 -0.0190870956
_diffrn_orient_matrix_UB_12 -0.0643528659
_diffrn_orient_matrix_UB_13 -0.0315006029
_diffrn_orient_matrix_UB_21 -0.0365442143
_diffrn_orient_matrix_UB_22 -0.0533991089
_diffrn_orient_matrix_UB_23 0.0140037809
_diffrn_orient_matrix_UB_31 -0.0382410698
_diffrn_orient_matrix_UB_32 0.0832099794
_diffrn_orient_matrix_UB_33 -0.0153470939
_diffrn_radiation_monochromator graphite
_diffrn_radiation_type 'Mo K\a'
_diffrn_radiation_wavelength 0.7107
_diffrn_reflns_av_R_equivalents 0.0247
_diffrn_reflns_av_unetI/netI 0.0092
_diffrn_reflns_limit_h_max 16
_diffrn_reflns_limit_h_min -16
_diffrn_reflns_limit_k_max 7
_diffrn_reflns_limit_k_min -7
_diffrn_reflns_limit_l_max 25
_diffrn_reflns_limit_l_min -25
_diffrn_reflns_number 32627
_diffrn_reflns_theta_full 27.00
_diffrn_reflns_theta_max 27.00
_diffrn_reflns_theta_min 3.23
_diffrn_source 'Enhance (Mo) X-ray Source'
_exptl_absorpt_coefficient_mu 0.085
_exptl_absorpt_correction_T_max 1.00000
_exptl_absorpt_correction_T_min 0.83841
_exptl_absorpt_correction_type multi-scan
_exptl_absorpt_process_details
;
CrysAlisPro, Agilent Technologies,
Version 1.171.36.28 (release 01-02-2013 CrysAlis171 .NET)
(compiled Feb  1 2013,16:14:44)
Empirical absorption correction using spherical harmonics,
 implemented in SCALE3 ABSPACK scaling algorithm.
;
_exptl_crystal_colour colourless
_exptl_crystal_density_diffrn 1.308
_exptl_crystal_density_method 'not measured'
_exptl_crystal_description plate
_exptl_crystal_F_000 632
_exptl_crystal_recrystallization_method 'Re-crystallisation from solvent: water, methanol'
_exptl_crystal_size_max 0.6
_exptl_crystal_size_mid 0.4
_exptl_crystal_size_min 0.4
_refine_diff_density_max 0.418
_refine_diff_density_min -0.209
_refine_diff_density_rms 0.044
_refine_ls_extinction_method none
_refine_ls_goodness_of_fit_ref 1.043
_refine_ls_hydrogen_treatment mixed
_refine_ls_matrix_type full
_refine_ls_number_parameters 207
_refine_ls_number_reflns 3276
_refine_ls_number_restraints 0
_refine_ls_restrained_S_all 1.043
_refine_ls_R_factor_all 0.0365
_refine_ls_R_factor_gt 0.0345
_refine_ls_shift/su_max 0.001
_refine_ls_shift/su_mean 0.000
_refine_ls_structure_factor_coef Fsqd
_refine_ls_weighting_details 'calc w=1/[\s^2^(Fo^2^)+(0.0496P)^2^+0.5981P] where P=(Fo^2^+2Fc^2^)/3'
_refine_ls_weighting_scheme calc
_refine_ls_wR_factor_gt 0.0919
_refine_ls_wR_factor_ref 0.0931
_reflns_number_gt 3053
_reflns_number_total 3276
_reflns_threshold_expression >2sigma(I)
_cod_data_source_file c5nj00084j2.cif
_cod_data_source_block (1)
_cod_depositor_comments 'Adding full bibliography for 7054747--7054752.cif.'
_cod_database_code 7054747

loop_
_space_group_symop_id
_space_group_symop_operation_xyz
1 'x, y, z'
2 '-x, y+1/2, -z+1/2'
3 '-x, -y, -z'
4 'x, -y-1/2, z-1/2'

loop_
_atom_site_label
_atom_site_type_symbol
_atom_site_fract_x
_atom_site_fract_y
_atom_site_fract_z
_atom_site_U_iso_or_equiv
_atom_site_adp_type
_atom_site_occupancy
_atom_site_symmetry_multiplicity
_atom_site_calc_flag
_atom_site_refinement_flags
O1 O 0.40466(6) 0.65222(12) 0.51921(4) 0.01692(17) Uani 1 1 d .
H1 H 0.3410(14) 0.711(3) 0.5186(9) 0.045(4) Uiso 1 1 d .
O2 O 0.58855(5) 0.71675(13) 0.56171(4) 0.01831(17) Uani 1 1 d .
H2 H 0.5899(12) 0.604(3) 0.5351(9) 0.037(4) Uiso 1 1 d .
N1 N 0.23426(6) 0.84403(13) 0.53695(4) 0.01152(17) Uani 1 1 d .
N2 N 0.04813(6) 0.85360(13) 0.41295(4) 0.01318(18) Uani 1 1 d .
C12 C -0.02999(7) 0.83889(16) 0.34537(5) 0.0131(2) Uani 1 1 d .
C7 C 0.29175(7) 0.87512(16) 0.61352(5) 0.0136(2) Uani 1 1 d .
H7A H 0.3152 0.7279 0.6352 0.016 Uiso 1 1 calc R
H7B H 0.2422 0.9378 0.6366 0.016 Uiso 1 1 calc R
C9 C 0.08758(8) 0.64686(16) 0.45036(5) 0.0162(2) Uani 1 1 d .
H9A H 0.1363 0.5740 0.4285 0.019 Uiso 1 1 calc R
H9B H 0.0274 0.5448 0.4459 0.019 Uiso 1 1 calc R
C10 C 0.13427(8) 1.01356(16) 0.42269(5) 0.0158(2) Uani 1 1 d .
H10A H 0.1050 1.1560 0.3997 0.019 Uiso 1 1 calc R
H10B H 0.1848 0.9567 0.3994 0.019 Uiso 1 1 calc R
C11 C 0.19257(8) 1.05365(16) 0.50114(5) 0.0148(2) Uani 1 1 d .
H11A H 0.2517 1.1589 0.5062 0.018 Uiso 1 1 calc R
H11B H 0.1435 1.1211 0.5238 0.018 Uiso 1 1 calc R
C2 C 0.38741(7) 1.02598(16) 0.62887(5) 0.01249(19) Uani 1 1 d .
C14 C -0.17425(8) 0.63830(18) 0.25999(5) 0.0188(2) Uani 1 1 d .
H14 H -0.2154 0.5065 0.2473 0.023 Uiso 1 1 calc R
C17 C -0.05223(8) 1.01884(17) 0.29794(5) 0.0167(2) Uani 1 1 d .
H17 H -0.0105 1.1501 0.3097 0.020 Uiso 1 1 calc R
C13 C -0.09231(8) 0.64705(17) 0.32441(5) 0.0163(2) Uani 1 1 d .
H13 H -0.0782 0.5208 0.3548 0.020 Uiso 1 1 calc R
C8 C 0.14568(8) 0.69152(16) 0.52841(5) 0.0148(2) Uani 1 1 d .
H8A H 0.0958 0.7564 0.5509 0.018 Uiso 1 1 calc R
H8B H 0.1726 0.5495 0.5528 0.018 Uiso 1 1 calc R
C1 C 0.47769(7) 0.97394(16) 0.60911(5) 0.0132(2) Uani 1 1 d .
C15 C -0.19691(8) 0.81853(19) 0.21406(5) 0.0189(2) Uani 1 1 d .
H15 H -0.2534 0.8128 0.1703 0.023 Uiso 1 1 calc R
C4 C 0.47349(8) 1.35744(17) 0.69047(5) 0.0184(2) Uani 1 1 d .
H4 H 0.4713 1.4872 0.7173 0.022 Uiso 1 1 calc R
C3 C 0.38617(8) 1.21742(17) 0.66806(5) 0.0157(2) Uani 1 1 d .
H3 H 0.3242 1.2530 0.6797 0.019 Uiso 1 1 calc R
C5 C 0.56363(8) 1.30592(18) 0.67332(5) 0.0195(2) Uani 1 1 d .
H5 H 0.6245 1.3986 0.6891 0.023 Uiso 1 1 calc R
B1 B 0.48907(8) 0.76968(19) 0.56137(5) 0.0146(2) Uani 1 1 d .
C16 C -0.13482(8) 1.00733(18) 0.23375(5) 0.0188(2) Uani 1 1 d .
H16 H -0.1489 1.1320 0.2027 0.023 Uiso 1 1 calc R
C6 C 0.56466(8) 1.11793(17) 0.63283(5) 0.0170(2) Uani 1 1 d .
H6 H 0.6267 1.0858 0.6208 0.020 Uiso 1 1 calc R

loop_
_atom_site_aniso_label
_atom_site_aniso_U_11
_atom_site_aniso_U_22
_atom_site_aniso_U_33
_atom_site_aniso_U_23
_atom_site_aniso_U_13
_atom_site_aniso_U_12
O1 0.0119(3) 0.0222(4) 0.0158(3) -0.0048(3) 0.0033(3) 0.0024(3)
O2 0.0131(3) 0.0243(4) 0.0173(3) -0.0047(3) 0.0046(3) 0.0019(3)
N1 0.0104(4) 0.0119(4) 0.0113(4) 0.0006(3) 0.0022(3) -0.0010(3)
N2 0.0120(4) 0.0132(4) 0.0127(4) 0.0010(3) 0.0017(3) -0.0021(3)
C12 0.0096(4) 0.0182(5) 0.0122(4) -0.0019(3) 0.0046(3) 0.0010(3)
C7 0.0124(4) 0.0177(5) 0.0105(4) 0.0004(3) 0.0034(3) -0.0007(4)
C9 0.0175(5) 0.0127(4) 0.0155(5) 0.0014(3) 0.0013(4) -0.0039(4)
C10 0.0159(5) 0.0142(4) 0.0147(4) 0.0028(3) 0.0014(4) -0.0040(4)
C11 0.0145(4) 0.0113(4) 0.0159(4) 0.0004(3) 0.0011(4) -0.0011(3)
C2 0.0124(4) 0.0145(4) 0.0087(4) 0.0023(3) 0.0008(3) 0.0005(3)
C14 0.0136(5) 0.0234(5) 0.0188(5) -0.0072(4) 0.0044(4) -0.0022(4)
C17 0.0139(5) 0.0196(5) 0.0162(5) 0.0007(4) 0.0043(4) -0.0003(4)
C13 0.0153(5) 0.0181(5) 0.0154(4) -0.0011(4) 0.0048(4) -0.0006(4)
C8 0.0138(4) 0.0152(4) 0.0143(4) 0.0025(4) 0.0031(3) -0.0034(4)
C1 0.0128(4) 0.0153(4) 0.0103(4) 0.0027(3) 0.0018(3) 0.0009(3)
C15 0.0117(4) 0.0296(6) 0.0140(4) -0.0047(4) 0.0021(4) 0.0044(4)
C4 0.0226(5) 0.0132(5) 0.0146(4) -0.0007(3) -0.0009(4) 0.0007(4)
C3 0.0153(5) 0.0175(5) 0.0128(4) 0.0001(4) 0.0021(3) 0.0035(4)
C5 0.0170(5) 0.0178(5) 0.0189(5) 0.0026(4) -0.0008(4) -0.0056(4)
B1 0.0139(5) 0.0186(5) 0.0113(5) 0.0018(4) 0.0039(4) 0.0018(4)
C16 0.0162(5) 0.0246(5) 0.0152(5) 0.0030(4) 0.0043(4) 0.0054(4)
C6 0.0131(4) 0.0212(5) 0.0156(4) 0.0039(4) 0.0031(4) -0.0012(4)

loop_
_atom_type_symbol
_atom_type_description
_atom_type_scat_dispersion_real
_atom_type_scat_dispersion_imag
_atom_type_scat_source
C C 0.0033 0.0016 'International Tables Vol C Tables 4.2.6.8 and 6.1.1.4'
H H 0.0000 0.0000 'International Tables Vol C Tables 4.2.6.8 and 6.1.1.4'
B B 0.0013 0.0007 'International Tables Vol C Tables 4.2.6.8 and 6.1.1.4'
N N 0.0061 0.0033 'International Tables Vol C Tables 4.2.6.8 and 6.1.1.4'
O O 0.0106 0.0060 'International Tables Vol C Tables 4.2.6.8 and 6.1.1.4'

loop_
_geom_angle_atom_site_label_1
_geom_angle_atom_site_label_2
_geom_angle_atom_site_label_3
_geom_angle
B1 O1 H1 112.6(11)
B1 O2 H2 113.1(11)
C11 N1 C7 112.37(7)
C8 N1 C7 109.41(7)
C8 N1 C11 108.49(7)
C12 N2 C9 117.78(8)
C12 N2 C10 118.37(8)
C9 N2 C10 110.76(8)
C17 C12 N2 121.47(9)
C17 C12 C13 117.22(9)
C13 C12 N2 121.24(9)
N1 C7 H7A 108.7
N1 C7 H7B 108.7
N1 C7 C2 114.12(7)
H7A C7 H7B 107.6
C2 C7 H7A 108.7
C2 C7 H7B 108.7
N2 C9 H9A 109.5
N2 C9 H9B 109.5
N2 C9 C8 110.60(8)
H9A C9 H9B 108.1
C8 C9 H9A 109.5
C8 C9 H9B 109.5
N2 C10 H10A 109.4
N2 C10 H10B 109.4
N2 C10 C11 111.22(8)
H10A C10 H10B 108.0
C11 C10 H10A 109.4
C11 C10 H10B 109.4
N1 C11 C10 110.49(8)
N1 C11 H11A 109.6
N1 C11 H11B 109.6
C10 C11 H11A 109.6
C10 C11 H11B 109.6
H11A C11 H11B 108.1
C1 C2 C7 123.17(9)
C3 C2 C7 116.66(8)
C3 C2 C1 120.06(9)
C13 C14 H14 119.5
C15 C14 H14 119.5
C15 C14 C13 121.10(10)
C12 C17 H17 119.6
C16 C17 C12 120.72(9)
C16 C17 H17 119.6
C12 C13 H13 119.4
C14 C13 C12 121.25(9)
C14 C13 H13 119.4
N1 C8 C9 111.03(8)
N1 C8 H8A 109.4
N1 C8 H8B 109.4
C9 C8 H8A 109.4
C9 C8 H8B 109.4
H8A C8 H8B 108.0
C2 C1 B1 126.06(9)
C6 C1 C2 117.04(9)
C6 C1 B1 116.90(9)
C14 C15 H15 121.0
C16 C15 C14 118.09(9)
C16 C15 H15 121.0
C3 C4 H4 120.4
C5 C4 H4 120.4
C5 C4 C3 119.27(9)
C2 C3 H3 119.3
C4 C3 C2 121.48(9)
C4 C3 H3 119.3
C4 C5 H5 120.2
C4 C5 C6 119.61(9)
C6 C5 H5 120.2
O1 B1 C1 123.33(9)
O2 B1 O1 119.47(9)
O2 B1 C1 117.17(9)
C17 C16 H16 119.2
C15 C16 C17 121.60(10)
C15 C16 H16 119.2
C1 C6 H6 118.8
C5 C6 C1 122.50(9)
C5 C6 H6 118.8

loop_
_geom_bond_atom_site_label_1
_geom_bond_atom_site_label_2
_geom_bond_distance
O1 H1 0.915(18)
O1 B1 1.3636(13)
O2 H2 0.860(17)
O2 B1 1.3595(13)
N1 C7 1.4776(11)
N1 C11 1.4658(12)
N1 C8 1.4600(12)
N2 C12 1.4122(12)
N2 C9 1.4566(12)
N2 C10 1.4612(12)
C12 C17 1.4017(14)
C12 C13 1.4037(14)
C7 H7A 0.9900
C7 H7B 0.9900
C7 C2 1.5127(13)
C9 H9A 0.9900
C9 H9B 0.9900
C9 C8 1.5168(13)
C10 H10A 0.9900
C10 H10B 0.9900
C10 C11 1.5195(13)
C11 H11A 0.9900
C11 H11B 0.9900
C2 C1 1.4129(13)
C2 C3 1.3918(13)
C14 H14 0.9500
C14 C13 1.3904(14)
C14 C15 1.3853(16)
C17 H17 0.9500
C17 C16 1.3925(14)
C13 H13 0.9500
C8 H8A 0.9900
C8 H8B 0.9900
C1 B1 1.5871(14)
C1 C6 1.4007(14)
C15 H15 0.9500
C15 C16 1.3848(16)
C4 H4 0.9500
C4 C3 1.3879(14)
C4 C5 1.3826(16)
C3 H3 0.9500
C5 H5 0.9500
C5 C6 1.3891(15)
C16 H16 0.9500
C6 H6 0.9500

loop_
_geom_torsion_atom_site_label_1
_geom_torsion_atom_site_label_2
_geom_torsion_atom_site_label_3
_geom_torsion_atom_site_label_4
_geom_torsion
N1 C7 C2 C1 -64.42(12)
N1 C7 C2 C3 119.40(9)
N2 C12 C17 C16 -175.17(9)
N2 C12 C13 C14 175.37(9)
N2 C9 C8 N1 -58.47(11)
N2 C10 C11 N1 57.51(11)
C12 N2 C9 C8 -164.01(8)
C12 N2 C10 C11 164.33(8)
C12 C17 C16 C15 -0.71(15)
C7 N1 C11 C10 179.97(7)
C7 N1 C8 C9 -177.39(8)
C7 C2 C1 B1 7.28(14)
C7 C2 C1 C6 -173.84(8)
C7 C2 C3 C4 174.32(8)
C9 N2 C12 C17 -162.94(9)
C9 N2 C12 C13 20.35(13)
C9 N2 C10 C11 -55.21(11)
C10 N2 C12 C17 -25.23(13)
C10 N2 C12 C13 158.06(9)
C10 N2 C9 C8 55.27(11)
C11 N1 C7 C2 -60.97(10)
C11 N1 C8 C9 59.70(10)
C2 C1 B1 O1 17.10(15)
C2 C1 B1 O2 -165.03(9)
C2 C1 C6 C5 -0.74(14)
C14 C15 C16 C17 -0.50(15)
C17 C12 C13 C14 -1.47(14)
C13 C12 C17 C16 1.66(14)
C13 C14 C15 C16 0.70(15)
C8 N1 C7 C2 178.46(8)
C8 N1 C11 C10 -58.93(10)
C1 C2 C3 C4 -1.98(14)
C15 C14 C13 C12 0.31(15)
C4 C5 C6 C1 -1.02(15)
C3 C2 C1 B1 -176.67(9)
C3 C2 C1 C6 2.21(13)
C3 C4 C5 C6 1.31(15)
C5 C4 C3 C2 0.17(14)
B1 C1 C6 C5 178.23(9)
C6 C1 B1 O1 -161.78(9)
C6 C1 B1 O2 16.10(13)
